data_7062138
loop_
_publ_author_name
'Maity, Lakshmikanta'
'Barik, Sahadev'
'Kisan, Hemanta K.'
'Jana, Abhimanyu'
'Isab, Anvarhusein A.'
'Dinda, Joydev'

_publ_section_title
;
 &#x2018;Optimized route&#x2019; to synthesize isoelectronic and
 isostructural Au(iii)- and Pt(ii)-NHC complexes: synthesis, structure,
 spectral properties, electrochemistry, and molecular docking studies
;
_journal_issue 1
_journal_name_full 'New Journal of Chemistry'
_journal_page_first 284
_journal_page_last 296
_journal_paper_doi 10.1039/D2NJ03661D
_journal_volume 47
_journal_year 2023
_chemical_formula_sum 'C30 H29 F12 N7 P2 Pt'
_chemical_formula_weight 972.63
_space_group_crystal_system monoclinic
_space_group_IT_number 15
_space_group_name_Hall '-C 2yc'
_space_group_name_H-M_alt 'C 1 2/c 1'
_atom_sites_solution_hydrogens geom
_audit_creation_method SHELXL-2018/3
_audit_update_record
;
2022-07-04 deposited with the CCDC.	2022-11-18 downloaded from the CCDC.
;
_cell_angle_alpha 90
_cell_angle_beta 103.347(4)
_cell_angle_gamma 90
_cell_formula_units_Z 4
_cell_length_a 14.3168(16)
_cell_length_b 20.207(2)
_cell_length_c 12.3606(14)
_cell_measurement_reflns_used 42953
_cell_measurement_temperature 100(2)
_cell_measurement_theta_max 76.747
_cell_measurement_theta_min 7.304
_cell_volume 3479.3(7)
_computing_cell_refinement 'Bruker SAINT'
_computing_data_collection 'Bruker APEX3'
_computing_data_reduction 'Bruker SAINT'
_computing_structure_refinement 'SHELXL-2018/3 (Sheldrick, 2018)'
_computing_structure_solution 'SHELXS-97 (Sheldrick, 2008)'
_diffrn_ambient_temperature 100(2)
_diffrn_measured_fraction_theta_full 0.963
_diffrn_measured_fraction_theta_max 0.912
_diffrn_measurement_device_type 'Bruker Apex II'
_diffrn_measurement_method '\f and \w scans'
_diffrn_radiation_type CuK\a
_diffrn_radiation_wavelength 1.54178
_diffrn_reflns_av_R_equivalents 0.0523
_diffrn_reflns_av_unetI/netI 0.0263
_diffrn_reflns_Laue_measured_fraction_full 0.963
_diffrn_reflns_Laue_measured_fraction_max 0.912
_diffrn_reflns_limit_h_max 17
_diffrn_reflns_limit_h_min -16
_diffrn_reflns_limit_k_max 24
_diffrn_reflns_limit_k_min -23
_diffrn_reflns_limit_l_max 13
_diffrn_reflns_limit_l_min -13
_diffrn_reflns_number 42953
_diffrn_reflns_point_group_measured_fraction_full 0.963
_diffrn_reflns_point_group_measured_fraction_max 0.912
_diffrn_reflns_theta_full 67.679
_diffrn_reflns_theta_max 76.747
_diffrn_reflns_theta_min 7.304
_exptl_absorpt_coefficient_mu 9.320
_exptl_absorpt_correction_T_max 0.141
_exptl_absorpt_correction_T_min 0.116
_exptl_absorpt_correction_type multi-scan
_exptl_absorpt_process_details
;
SADABS-2016/2 (Bruker,2016/2)
;
_exptl_crystal_colour colourles
_exptl_crystal_density_diffrn 1.857
_exptl_crystal_description block
_exptl_crystal_F_000 1896
_exptl_crystal_size_max 0.320
_exptl_crystal_size_mid 0.250
_exptl_crystal_size_min 0.210
_refine_diff_density_max 1.043
_refine_diff_density_min -1.881
_refine_diff_density_rms 0.157
_refine_ls_extinction_method none
_refine_ls_goodness_of_fit_ref 1.149
_refine_ls_hydrogen_treatment constr
_refine_ls_matrix_type full
_refine_ls_number_parameters 240
_refine_ls_number_reflns 3355
_refine_ls_number_restraints 0
_refine_ls_restrained_S_all 1.149
_refine_ls_R_factor_all 0.0396
_refine_ls_R_factor_gt 0.0382
_refine_ls_shift/su_max 0.000
_refine_ls_shift/su_mean 0.000
_refine_ls_structure_factor_coef Fsqd
_refine_ls_weighting_details 'w=1/[\s^2^(Fo^2^)+(0.0583P)^2^+14.3473P] where P=(Fo^2^+2Fc^2^)/3'
_refine_ls_weighting_scheme calc
_refine_ls_wR_factor_gt 0.1020
_refine_ls_wR_factor_ref 0.1034
_reflns_Friedel_coverage 0.000
_reflns_number_gt 3187
_reflns_number_total 3355
_reflns_threshold_expression 'I > 2\s(I)'
_cod_data_source_file d2nj03661d2.cif
_cod_data_source_block shelx_CCDC1
_cod_depositor_comments 'Adding full bibliography for 7062137--7062138.cif.'
_cod_original_cell_volume 3479.2(7)
_cod_original_sg_symbol_H-M 'C 2/c'
_cod_database_code 7062138
_shelx_shelxl_version_number 2018/3
_shelx_space_group_comment
;
The symmetry employed for this shelxl refinement is uniquely defined
by the following loop, which should always be used as a source of
symmetry information in preference to the above space-group names.
They are only intended as comments.
;
_shelx_estimated_absorpt_t_min 0.154
_shelx_estimated_absorpt_t_max 0.245

loop_
_space_group_symop_operation_xyz
'x, y, z'
'-x, y, -z+1/2'
'x+1/2, y+1/2, z'
'-x+1/2, y+1/2, -z+1/2'
'-x, -y, -z'
'x, -y, z-1/2'
'-x+1/2, -y+1/2, -z'
'x+1/2, -y+1/2, z-1/2'

loop_
_atom_site_label
_atom_site_type_symbol
_atom_site_fract_x
_atom_site_fract_y
_atom_site_fract_z
_atom_site_U_iso_or_equiv
_atom_site_adp_type
_atom_site_occupancy
_atom_site_site_symmetry_order
_atom_site_calc_flag
_atom_site_refinement_flags_posn
_atom_site_refinement_flags_adp
_atom_site_refinement_flags_occupancy
_atom_site_disorder_assembly
_atom_site_disorder_group
Pt1 Pt 0.250000 0.250000 0.000000 0.02312(12) Uani 1 2 d S . P . .
P1 P 0.87069(7) 0.38392(5) 0.89235(8) 0.0300(2) Uani 1 1 d . . . . .
F1 F 0.8049(2) 0.33928(17) 0.9507(3) 0.0611(9) Uani 1 1 d . . . . .
F2 F 0.7827(2) 0.43364(16) 0.8483(3) 0.0555(8) Uani 1 1 d . . . . .
F3 F 0.8400(2) 0.34002(16) 0.7835(2) 0.0595(8) Uani 1 1 d . . . . .
F4 F 0.95917(19) 0.33643(13) 0.9394(3) 0.0503(7) Uani 1 1 d . . . . .
F5 F 0.9009(3) 0.42894(15) 1.0016(2) 0.0586(8) Uani 1 1 d . . . . .
F6 F 0.9356(2) 0.42863(14) 0.8340(3) 0.0484(7) Uani 1 1 d . . . . .
N1 N 0.0971(2) 0.15361(15) 0.0558(3) 0.0262(7) Uani 1 1 d . . . . .
N2 N 0.2320(2) 0.10880(15) 0.0539(3) 0.0256(7) Uani 1 1 d . . . . .
N3 N 0.3046(2) 0.19069(15) -0.1031(3) 0.0261(7) Uani 1 1 d . . . . .
N4 N 0.000000 0.0936(5) 0.750000 0.194(10) Uani 1 2 d S T P . .
C1 C 0.2146(3) -0.0099(2) 0.1129(4) 0.0357(9) Uani 1 1 d . . . . .
H1A H 0.163161 -0.037010 0.130254 0.054 Uiso 1 1 calc R U . . .
H1B H 0.268560 -0.007871 0.178038 0.054 Uiso 1 1 calc R U . . .
H1C H 0.236027 -0.029627 0.050371 0.054 Uiso 1 1 calc R U . . .
C2 C 0.0042(3) 0.0624(2) 0.1079(4) 0.0341(9) Uani 1 1 d . . . . .
H2 H -0.001044 0.017605 0.128870 0.041 Uiso 1 1 calc R U . . .
C3 C -0.0704(3) 0.1041(2) 0.1008(4) 0.0390(10) Uani 1 1 d . . . . .
H3 H -0.128077 0.088711 0.117652 0.047 Uiso 1 1 calc R U . . .
C4 C -0.0632(3) 0.1715(2) 0.0679(4) 0.0368(9) Uani 1 1 d . . . . .
H4 H -0.116992 0.199996 0.061405 0.044 Uiso 1 1 calc R U . . .
C5 C 0.0180(3) 0.1954(2) 0.0459(3) 0.0314(8) Uani 1 1 d . . . . .
H5 H 0.021534 0.240192 0.023927 0.038 Uiso 1 1 calc R U . . .
C6 C 0.0908(3) 0.08588(19) 0.0841(3) 0.0280(8) Uani 1 1 d . . . . .
C7 C 0.1779(3) 0.05823(19) 0.0825(3) 0.0278(8) Uani 1 1 d . . . . .
C8 C 0.3313(3) 0.10445(19) 0.0405(3) 0.0289(8) Uani 1 1 d . . . . .
H8A H 0.353285 0.057892 0.049687 0.035 Uiso 1 1 calc R U . . .
H8B H 0.373861 0.131205 0.098851 0.035 Uiso 1 1 calc R U . . .
C9 C 0.3381(3) 0.12899(19) -0.0718(3) 0.0268(8) Uani 1 1 d . . . . .
C10 C 0.3778(3) 0.0903(2) -0.1423(4) 0.0329(9) Uani 1 1 d . . . . .
H10 H 0.402825 0.047823 -0.118807 0.040 Uiso 1 1 calc R U . . .
C11 C 0.3810(3) 0.1133(2) -0.2461(4) 0.0356(9) Uani 1 1 d . . . . .
H11 H 0.408552 0.087197 -0.294662 0.043 Uiso 1 1 calc R U . . .
C12 C 0.3429(3) 0.1755(2) -0.2786(4) 0.0355(9) Uani 1 1 d . . . . .
H12 H 0.342708 0.191987 -0.350693 0.043 Uiso 1 1 calc R U . . .
C13 C 0.3061(3) 0.2125(2) -0.2066(3) 0.0322(9) Uani 1 1 d . . . . .
H13 H 0.280655 0.255047 -0.229386 0.039 Uiso 1 1 calc R U . . .
C14 C 0.1850(3) 0.16756(19) 0.0382(3) 0.0250(7) Uani 1 1 d . . . . .
C15 C 0.000000 0.2190(4) 0.750000 0.069(3) Uani 1 2 d S T P . .
H15A H -0.007185 0.235211 0.822389 0.103 Uiso 0.5 1 calc R U P . .
H15B H -0.053511 0.235211 0.691525 0.103 Uiso 0.5 1 calc R U P . .
H15C H 0.060696 0.235211 0.736086 0.103 Uiso 0.5 1 calc R U P . .
C16 C 0.000000 0.1490(4) 0.750000 0.086(4) Uani 1 2 d S T P . .

loop_
_atom_site_aniso_label
_atom_site_aniso_U_11
_atom_site_aniso_U_22
_atom_site_aniso_U_33
_atom_site_aniso_U_23
_atom_site_aniso_U_13
_atom_site_aniso_U_12
Pt1 0.02518(17) 0.02282(17) 0.01918(19) -0.00013(6) 0.00064(11) 0.00105(7)
P1 0.0276(5) 0.0385(6) 0.0218(5) 0.0028(4) 0.0009(4) 0.0033(4)
F1 0.0490(17) 0.079(2) 0.056(2) 0.0336(17) 0.0144(14) -0.0020(15)
F2 0.0354(14) 0.067(2) 0.0610(19) 0.0289(15) 0.0058(13) 0.0132(13)
F3 0.077(2) 0.0611(19) 0.0336(16) -0.0099(13) -0.0017(14) -0.0224(16)
F4 0.0380(14) 0.0391(14) 0.0642(19) -0.0017(13) -0.0078(13) 0.0108(11)
F5 0.081(2) 0.0541(18) 0.0367(16) -0.0117(13) 0.0054(15) 0.0146(15)
F6 0.0468(15) 0.0433(15) 0.0618(19) 0.0002(13) 0.0264(14) -0.0021(12)
N1 0.0290(16) 0.0251(15) 0.0227(17) -0.0005(12) 0.0024(12) 0.0031(12)
N2 0.0262(16) 0.0255(15) 0.0212(17) -0.0005(12) -0.0021(12) 0.0036(12)
N3 0.0296(16) 0.0242(15) 0.0227(17) -0.0003(12) 0.0023(12) 0.0012(12)
N4 0.44(3) 0.035(5) 0.158(13) 0.000 0.175(17) 0.000
C1 0.044(2) 0.028(2) 0.032(2) 0.0029(16) 0.0021(18) -0.0001(17)
C2 0.039(2) 0.034(2) 0.029(2) -0.0047(16) 0.0076(17) -0.0101(17)
C3 0.034(2) 0.048(3) 0.036(3) -0.0101(19) 0.0096(18) -0.0070(19)
C4 0.030(2) 0.041(2) 0.039(3) -0.0108(18) 0.0070(17) 0.0005(17)
C5 0.030(2) 0.031(2) 0.030(2) -0.0042(16) 0.0026(16) 0.0035(16)
C6 0.034(2) 0.0250(18) 0.021(2) -0.0015(14) -0.0009(15) -0.0018(15)
C7 0.034(2) 0.0263(19) 0.0199(19) -0.0001(14) 0.0002(15) -0.0004(15)
C8 0.0234(18) 0.0282(19) 0.032(2) -0.0008(15) -0.0002(15) 0.0042(14)
C9 0.0213(17) 0.0288(19) 0.027(2) -0.0073(15) -0.0008(14) -0.0040(14)
C10 0.0250(19) 0.037(2) 0.033(2) -0.0067(18) -0.0002(16) -0.0014(16)
C11 0.033(2) 0.039(2) 0.035(2) -0.0151(18) 0.0075(17) -0.0079(17)
C12 0.040(2) 0.040(2) 0.027(2) -0.0060(17) 0.0081(17) -0.0101(18)
C13 0.035(2) 0.036(2) 0.023(2) -0.0014(16) 0.0021(15) -0.0034(17)
C14 0.0268(18) 0.0272(18) 0.0185(19) -0.0020(14) 0.0000(14) -0.0001(14)
C15 0.116(8) 0.041(4) 0.044(5) 0.000 0.008(5) 0.000
C16 0.176(12) 0.043(5) 0.055(6) 0.000 0.059(7) 0.000

loop_
_atom_type_symbol
_atom_type_description
_atom_type_scat_dispersion_real
_atom_type_scat_dispersion_imag
_atom_type_scat_source
C C 0.0181 0.0091 'International Tables Vol C Tables 4.2.6.8 and 6.1.1.4'
H H 0.0000 0.0000 'International Tables Vol C Tables 4.2.6.8 and 6.1.1.4'
N N 0.0311 0.0180 'International Tables Vol C Tables 4.2.6.8 and 6.1.1.4'
F F 0.0727 0.0534 'International Tables Vol C Tables 4.2.6.8 and 6.1.1.4'
P P 0.2955 0.4335 'International Tables Vol C Tables 4.2.6.8 and 6.1.1.4'
Pt Pt -4.5932 6.9264 'International Tables Vol C Tables 4.2.6.8 and 6.1.1.4'

loop_
_geom_angle_atom_site_label_1
_geom_angle_atom_site_label_2
_geom_angle_atom_site_label_3
_geom_angle
_geom_angle_site_symmetry_1
_geom_angle_site_symmetry_3
_geom_angle_publ_flag
C14 Pt1 C14 180.0 7 . ?
C14 Pt1 N3 94.30(14) 7 . ?
C14 Pt1 N3 85.70(14) . . ?
C14 Pt1 N3 85.71(14) 7 7 ?
C14 Pt1 N3 94.30(14) . 7 ?
N3 Pt1 N3 180.0 . 7 ?
F6 P1 F3 90.58(17) . . ?
F6 P1 F4 90.50(17) . . ?
F3 P1 F4 90.80(18) . . ?
F6 P1 F1 179.68(18) . . ?
F3 P1 F1 89.42(19) . . ?
F4 P1 F1 89.82(17) . . ?
F6 P1 F5 89.28(18) . . ?
F3 P1 F5 179.3(2) . . ?
F4 P1 F5 89.85(17) . . ?
F1 P1 F5 90.7(2) . . ?
F6 P1 F2 89.19(16) . . ?
F3 P1 F2 91.16(19) . . ?
F4 P1 F2 178.02(19) . . ?
F1 P1 F2 90.49(16) . . ?
F5 P1 F2 88.19(18) . . ?
C14 N1 C5 128.7(3) . . ?
C14 N1 C6 110.7(3) . . ?
C5 N1 C6 120.6(3) . . ?
C14 N2 C7 113.3(3) . . ?
C14 N2 C8 119.8(3) . . ?
C7 N2 C8 126.9(3) . . ?
C13 N3 C9 119.0(3) . . ?
C13 N3 Pt1 119.4(3) . . ?
C9 N3 Pt1 121.6(3) . . ?
C3 C2 C6 119.6(4) . . ?
C2 C3 C4 120.4(4) . . ?
C5 C4 C3 121.4(4) . . ?
C4 C5 N1 119.2(4) . . ?
C7 C6 C2 135.0(4) . . ?
C7 C6 N1 106.2(3) . . ?
C2 C6 N1 118.7(4) . . ?
C6 C7 N2 105.6(3) . . ?
C6 C7 C1 129.9(4) . . ?
N2 C7 C1 124.4(4) . . ?
N2 C8 C9 110.8(3) . . ?
N3 C9 C10 120.5(4) . . ?
N3 C9 C8 118.2(3) . . ?
C10 C9 C8 121.3(4) . . ?
C11 C10 C9 120.2(4) . . ?
C10 C11 C12 118.6(4) . . ?
C13 C12 C11 119.6(4) . . ?
N3 C13 C12 122.1(4) . . ?
N1 C14 N2 104.1(3) . . ?
N1 C14 Pt1 134.9(3) . . ?
N2 C14 Pt1 121.0(3) . . ?
N4 C16 C15 180.0 . . ?

loop_
_geom_bond_atom_site_label_1
_geom_bond_atom_site_label_2
_geom_bond_distance
_geom_bond_site_symmetry_2
_geom_bond_publ_flag
Pt1 C14 2.017(4) 7 ?
Pt1 C14 2.017(4) . ?
Pt1 N3 2.033(3) . ?
Pt1 N3 2.033(3) 7 ?
P1 F6 1.584(3) . ?
P1 F3 1.586(3) . ?
P1 F4 1.589(3) . ?
P1 F1 1.592(3) . ?
P1 F5 1.603(3) . ?
P1 F2 1.605(3) . ?
N1 C14 1.355(5) . ?
N1 C5 1.395(5) . ?
N1 C6 1.421(5) . ?
N2 C14 1.357(5) . ?
N2 C7 1.377(5) . ?
N2 C8 1.471(5) . ?
N3 C13 1.358(6) . ?
N3 C9 1.359(5) . ?
N4 C16 1.120(13) . ?
C1 C7 1.490(5) . ?
C2 C3 1.347(6) . ?
C2 C6 1.420(6) . ?
C3 C4 1.433(7) . ?
C4 C5 1.342(6) . ?
C6 C7 1.371(6) . ?
C8 C9 1.499(6) . ?
C9 C10 1.385(6) . ?
C10 C11 1.375(7) . ?
C11 C12 1.393(7) . ?
C12 C13 1.359(6) . ?
C15 C16 1.416(12) . ?
